data_2235757
loop_
_publ_author_name
'Gowda, B. Thimme'
'Foro, Sabine'
'Kumar, Sharatha'

_publ_section_title
;
 3-Acetyl-1-(2,4-dimethylphenyl)thiourea
;
_journal_coeditor_code BT5977
_journal_issue 8
_journal_name_full 'Acta Crystallographica Section E'
_journal_page_first o2498
_journal_paper_doi 10.1107/S1600536812032382
_journal_volume 68
_journal_year 2012
_chemical_formula_iupac 'C11 H14 N2 O S'
_chemical_formula_moiety 'C11 H14 N2 O S'
_chemical_formula_sum 'C11 H14 N2 O S'
_chemical_formula_weight 222.30
_chemical_name_systematic
;
3-Acetyl-1-(2,4-dimethylphenyl)thiourea
;
_space_group_IT_number 2
_symmetry_cell_setting triclinic
_symmetry_space_group_name_Hall '-P 1'
_symmetry_space_group_name_H-M 'P -1'
_atom_sites_solution_hydrogens geom
_atom_sites_solution_primary direct
_atom_sites_solution_secondary difmap
_audit_creation_method SHELXL-97
_cell_angle_alpha 69.150(10)
_cell_angle_beta 89.430(10)
_cell_angle_gamma 84.070(10)
_cell_formula_units_Z 2
_cell_length_a 5.0510(7)
_cell_length_b 9.9730(10)
_cell_length_c 12.503(2)
_cell_measurement_reflns_used 2430
_cell_measurement_temperature 293(2)
_cell_measurement_theta_max 27.76
_cell_measurement_theta_min 3.26
_cell_volume 585.18(14)
_computing_cell_refinement
;
CrysAlis CCD (Oxford Diffraction, 2009)
;
_computing_data_collection
;
CrysAlis CCD (Oxford Diffraction, 2009)
;
_computing_data_reduction
;
CrysAlis RED (Oxford Diffraction, 2009)
;
_computing_molecular_graphics 'PLATON (Spek, 2009)'
_computing_publication_material 'SHELXL97 (Sheldrick, 2008)'
_computing_structure_refinement 'SHELXL97 (Sheldrick, 2008)'
_computing_structure_solution 'SHELXS97 (Sheldrick, 2008)'
_diffrn_ambient_temperature 293(2)
_diffrn_measured_fraction_theta_full 0.996
_diffrn_measured_fraction_theta_max 0.996
_diffrn_measurement_device_type
;
Oxford Diffraction Xcalibur diffractometer
with a Sapphire CCD detector
;
_diffrn_measurement_method
;
Rotation method data acquisition using omega and phi scans.
;
_diffrn_radiation_monochromator graphite
_diffrn_radiation_source 'fine-focus sealed tube'
_diffrn_radiation_type MoK\a
_diffrn_radiation_wavelength 0.71073
_diffrn_reflns_av_R_equivalents 0.0081
_diffrn_reflns_av_sigmaI/netI 0.0115
_diffrn_reflns_limit_h_max 6
_diffrn_reflns_limit_h_min -6
_diffrn_reflns_limit_k_max 12
_diffrn_reflns_limit_k_min -12
_diffrn_reflns_limit_l_max 15
_diffrn_reflns_limit_l_min -14
_diffrn_reflns_number 3701
_diffrn_reflns_theta_full 26.37
_diffrn_reflns_theta_max 26.37
_diffrn_reflns_theta_min 3.26
_diffrn_standards_decay_% 0
_diffrn_standards_number 0
_exptl_absorpt_coefficient_mu 0.253
_exptl_absorpt_correction_T_max 0.9512
_exptl_absorpt_correction_T_min 0.8970
_exptl_absorpt_correction_type multi-scan
_exptl_absorpt_process_details
;
(CrysAlis RED; Oxford Diffraction, 2009)
;
_exptl_crystal_colour colourless
_exptl_crystal_density_diffrn 1.262
_exptl_crystal_density_method 'not measured'
_exptl_crystal_description prism
_exptl_crystal_F_000 236
_exptl_crystal_size_max 0.44
_exptl_crystal_size_mid 0.44
_exptl_crystal_size_min 0.20
_refine_diff_density_max 0.199
_refine_diff_density_min -0.192
_refine_ls_extinction_method none
_refine_ls_goodness_of_fit_ref 1.069
_refine_ls_hydrogen_treatment mixed
_refine_ls_matrix_type full
_refine_ls_number_parameters 145
_refine_ls_number_reflns 2393
_refine_ls_number_restraints 2
_refine_ls_restrained_S_all 1.069
_refine_ls_R_factor_all 0.0429
_refine_ls_R_factor_gt 0.0367
_refine_ls_shift/su_max 0.000
_refine_ls_shift/su_mean 0.000
_refine_ls_structure_factor_coef Fsqd
_refine_ls_weighting_details 'calc w=1/[\s^2^(Fo^2^)+(0.0402P)^2^+0.2499P] where P=(Fo^2^+2Fc^2^)/3'
_refine_ls_weighting_scheme calc
_refine_ls_wR_factor_gt 0.0924
_refine_ls_wR_factor_ref 0.0967
_reflns_number_gt 2094
_reflns_number_total 2393
_reflns_threshold_expression I>2\s(I)
_cod_data_source_file bt5977.cif
_cod_data_source_block I
_cod_database_code 2235757
_cod_database_fobs_code 2235757

loop_
_symmetry_equiv_pos_as_xyz
'x, y, z'
'-x, -y, -z'

loop_
_atom_site_type_symbol
_atom_site_label
_atom_site_fract_x
_atom_site_fract_y
_atom_site_fract_z
_atom_site_U_iso_or_equiv
_atom_site_adp_type
_atom_site_calc_flag
_atom_site_refinement_flags
_atom_site_occupancy
_atom_site_symmetry_multiplicity
S S1 1.11565(9) 0.05240(5) 0.14186(4) 0.04794(16) Uani d . 1 1
O O1 0.4331(3) 0.38737(13) -0.04561(11) 0.0535(4) Uani d . 1 1
N N1 0.7972(3) 0.28872(14) 0.12507(11) 0.0372(3) Uani d D 1 1
H H1N 0.676(3) 0.3551(19) 0.0874(15) 0.045 Uiso d D 1 1
N N2 0.7355(3) 0.19052(15) -0.01371(11) 0.0368(3) Uani d D 1 1
H H2N 0.785(4) 0.1221(18) -0.0360(16) 0.044 Uiso d D 1 1
C C1 0.9086(3) 0.29552(17) 0.22808(13) 0.0371(4) Uani d . 1 1
C C2 0.8314(3) 0.20597(19) 0.33431(14) 0.0418(4) Uani d . 1 1
C C3 0.9404(4) 0.2218(2) 0.43090(16) 0.0528(5) Uani d . 1 1
H H3 0.8925 0.1627 0.5030 0.063 Uiso calc R 1 1
C C4 1.1165(4) 0.3217(2) 0.42369(18) 0.0578(5) Uani d . 1 1
C C5 1.1864(5) 0.4092(2) 0.3166(2) 0.0620(6) Uani d . 1 1
H H5 1.3043 0.4772 0.3101 0.074 Uiso calc R 1 1
C C6 1.0835(4) 0.39718(19) 0.21850(17) 0.0494(4) Uani d . 1 1
H H6 1.1315 0.4570 0.1467 0.059 Uiso calc R 1 1
C C7 0.8707(3) 0.18561(16) 0.08396(13) 0.0337(3) Uani d . 1 1
C C8 0.5208(3) 0.28452(17) -0.07079(13) 0.0383(4) Uani d . 1 1
C C9 0.4051(4) 0.2509(2) -0.16736(16) 0.0524(5) Uani d . 1 1
H H9A 0.3200 0.1639 -0.1369 0.079 Uiso calc R 1 1
H H9B 0.5448 0.2382 -0.2166 0.079 Uiso calc R 1 1
H H9C 0.2767 0.3291 -0.2103 0.079 Uiso calc R 1 1
C C10 0.6410(4) 0.0967(2) 0.34550(17) 0.0568(5) Uani d . 1 1
H H10A 0.7238 0.0220 0.3208 0.085 Uiso calc R 1 1
H H10B 0.4841 0.1426 0.2989 0.085 Uiso calc R 1 1
H H10C 0.5928 0.0553 0.4240 0.085 Uiso calc R 1 1
C C11 1.2348(6) 0.3306(3) 0.5323(2) 0.0884(9) Uani d . 1 1
H H11A 1.4040 0.2730 0.5507 0.133 Uiso calc R 1 1
H H11B 1.1165 0.2952 0.5943 0.133 Uiso calc R 1 1
H H11C 1.2583 0.4291 0.5203 0.133 Uiso calc R 1 1

loop_
_atom_site_aniso_label
_atom_site_aniso_U_11
_atom_site_aniso_U_22
_atom_site_aniso_U_33
_atom_site_aniso_U_12
_atom_site_aniso_U_13
_atom_site_aniso_U_23
S1 0.0495(3) 0.0487(3) 0.0531(3) 0.01791(19) -0.0211(2) -0.0330(2)
O1 0.0681(8) 0.0424(7) 0.0520(7) 0.0189(6) -0.0248(6) -0.0253(6)
N1 0.0456(8) 0.0348(7) 0.0329(7) 0.0092(6) -0.0116(6) -0.0174(6)
N2 0.0423(7) 0.0373(7) 0.0362(7) 0.0055(6) -0.0082(6) -0.0222(6)
C1 0.0430(9) 0.0359(8) 0.0359(8) 0.0103(7) -0.0104(7) -0.0205(7)
C2 0.0411(9) 0.0480(9) 0.0375(9) 0.0084(7) -0.0061(7) -0.0203(7)
C3 0.0572(11) 0.0653(12) 0.0359(9) 0.0138(9) -0.0089(8) -0.0233(9)
C4 0.0681(12) 0.0603(12) 0.0554(12) 0.0191(10) -0.0265(10) -0.0398(10)
C5 0.0752(14) 0.0469(11) 0.0726(14) -0.0021(10) -0.0257(11) -0.0323(10)
C6 0.0624(11) 0.0386(9) 0.0501(10) -0.0018(8) -0.0110(8) -0.0199(8)
C7 0.0362(8) 0.0341(8) 0.0334(8) -0.0004(6) -0.0032(6) -0.0162(6)
C8 0.0452(9) 0.0359(8) 0.0337(8) 0.0014(7) -0.0081(7) -0.0137(7)
C9 0.0600(11) 0.0536(11) 0.0476(10) 0.0087(9) -0.0224(9) -0.0262(9)
C10 0.0529(11) 0.0671(13) 0.0461(10) -0.0090(10) 0.0012(8) -0.0144(9)
C11 0.114(2) 0.0906(18) 0.0769(16) 0.0238(16) -0.0485(15) -0.0576(15)

loop_
_atom_type_symbol
_atom_type_description
_atom_type_scat_dispersion_real
_atom_type_scat_dispersion_imag
_atom_type_scat_source
C C 0.0033 0.0016 'International Tables Vol C Tables 4.2.6.8 and 6.1.1.4'
H H 0.0000 0.0000 'International Tables Vol C Tables 4.2.6.8 and 6.1.1.4'
N N 0.0061 0.0033 'International Tables Vol C Tables 4.2.6.8 and 6.1.1.4'
O O 0.0106 0.0060 'International Tables Vol C Tables 4.2.6.8 and 6.1.1.4'
S S 0.1246 0.1234 'International Tables Vol C Tables 4.2.6.8 and 6.1.1.4'

loop_
_geom_angle_atom_site_label_1
_geom_angle_atom_site_label_2
_geom_angle_atom_site_label_3
_geom_angle
C7 N1 C1 123.94(13)
C7 N1 H1N 117.4(13)
C1 N1 H1N 118.6(13)
C8 N2 C7 128.32(13)
C8 N2 H2N 117.3(13)
C7 N2 H2N 114.1(13)
C6 C1 C2 121.37(15)
C6 C1 N1 118.48(15)
C2 C1 N1 120.09(15)
C1 C2 C3 117.08(17)
C1 C2 C10 121.75(15)
C3 C2 C10 121.17(17)
C4 C3 C2 122.68(19)
C4 C3 H3 118.7
C2 C3 H3 118.7
C5 C4 C3 118.36(17)
C5 C4 C11 121.5(2)
C3 C4 C11 120.1(2)
C4 C5 C6 120.95(19)
C4 C5 H5 119.5
C6 C5 H5 119.5
C5 C6 C1 119.55(19)
C5 C6 H6 120.2
C1 C6 H6 120.2
N1 C7 N2 117.04(13)
N1 C7 S1 124.11(12)
N2 C7 S1 118.86(11)
O1 C8 N2 122.67(14)
O1 C8 C9 122.70(15)
N2 C8 C9 114.64(14)
C8 C9 H9A 109.5
C8 C9 H9B 109.5
H9A C9 H9B 109.5
C8 C9 H9C 109.5
H9A C9 H9C 109.5
H9B C9 H9C 109.5
C2 C10 H10A 109.5
C2 C10 H10B 109.5
H10A C10 H10B 109.5
C2 C10 H10C 109.5
H10A C10 H10C 109.5
H10B C10 H10C 109.5
C4 C11 H11A 109.5
C4 C11 H11B 109.5
H11A C11 H11B 109.5
C4 C11 H11C 109.5
H11A C11 H11C 109.5
H11B C11 H11C 109.5

loop_
_geom_bond_atom_site_label_1
_geom_bond_atom_site_label_2
_geom_bond_distance
S1 C7 1.6774(16)
O1 C8 1.217(2)
N1 C7 1.3239(19)
N1 C1 1.4369(19)
N1 H1N 0.856(14)
N2 C8 1.376(2)
N2 C7 1.3883(19)
N2 H2N 0.840(14)
C1 C6 1.385(2)
C1 C2 1.390(2)
C2 C3 1.398(2)
C2 C10 1.496(3)
C3 C4 1.382(3)
C3 H3 0.9300
C4 C5 1.379(3)
C4 C11 1.524(3)
C5 C6 1.385(3)
C5 H5 0.9300
C6 H6 0.9300
C8 C9 1.502(2)
C9 H9A 0.9600
C9 H9B 0.9600
C9 H9C 0.9600
C10 H10A 0.9600
C10 H10B 0.9600
C10 H10C 0.9600
C11 H11A 0.9600
C11 H11B 0.9600
C11 H11C 0.9600

loop_
_geom_hbond_atom_site_label_D
_geom_hbond_atom_site_label_H
_geom_hbond_atom_site_label_A
_geom_hbond_site_symmetry_A
_geom_hbond_distance_DH
_geom_hbond_distance_HA
_geom_hbond_distance_DA
_geom_hbond_angle_DHA
N1 H1N O1 . 0.856(14) 1.989(17) 2.6673(18) 135.4(17)
N1 H1N O1 2_665 0.86(2) 2.44(2) 3.121(2) 137(2)
N2 H2N S1 2_755 0.840(14) 2.545(15) 3.3711(14) 168.2(17)

loop_
_geom_torsion_atom_site_label_1
_geom_torsion_atom_site_label_2
_geom_torsion_atom_site_label_3
_geom_torsion_atom_site_label_4
_geom_torsion
C7 N1 C1 C6 105.91(19)
C7 N1 C1 C2 -77.0(2)
C6 C1 C2 C3 -0.8(2)
N1 C1 C2 C3 -177.78(14)
C6 C1 C2 C10 179.50(17)
N1 C1 C2 C10 2.5(2)
C1 C2 C3 C4 0.3(3)
C10 C2 C3 C4 -179.90(17)
C2 C3 C4 C5 0.1(3)
C2 C3 C4 C11 -178.16(18)
C3 C4 C5 C6 -0.2(3)
C11 C4 C5 C6 178.1(2)
C4 C5 C6 C1 -0.2(3)
C2 C1 C6 C5 0.7(3)
N1 C1 C6 C5 177.79(16)
C1 N1 C7 N2 177.11(15)
C1 N1 C7 S1 -3.4(2)
C8 N2 C7 N1 -4.4(3)
C8 N2 C7 S1 176.05(14)
C7 N2 C8 O1 6.3(3)
C7 N2 C8 C9 -174.26(16)

loop_
_cod_related_entry_id
_cod_related_entry_database
_cod_related_entry_code
1 ChemSpider 844259
